data_7025508
loop_
_publ_author_name
'Wanniarachchi, Sarath'
'Liddle, Brendan J.'
'Toussaint, John'
'Lindeman, Sergey V.'
'Bennett, Brian'
'Gardinier, James R.'

_publ_section_title
;
 Chemical switching behaviour of tricarbonylrhenium(I) complexes of a new
 redox active 'pincer' ligand.
;
_journal_issue 13
_journal_name_full 'Dalton transactions (Cambridge, England : 2003)'
_journal_page_first 3167
_journal_page_last 3169
_journal_paper_doi 10.1039/c001344g
_journal_volume 39
_journal_year 2010
_chemical_formula_sum 'C23 H18 N5 O3 Re'
_chemical_formula_weight 598.62
_chemical_name_systematic
;
?
;
_space_group_IT_number 15
_symmetry_cell_setting monoclinic
_symmetry_space_group_name_Hall '-C 2yc'
_symmetry_space_group_name_H-M 'C 1 2/c 1'
_atom_sites_solution_hydrogens geom
_atom_sites_solution_primary direct
_atom_sites_solution_secondary difmap
_audit_creation_method SHELXL-97
_cell_angle_alpha 90.00
_cell_angle_beta 110.1570(10)
_cell_angle_gamma 90.00
_cell_formula_units_Z 8
_cell_length_a 24.5632(5)
_cell_length_b 11.8412(3)
_cell_length_c 15.4073(3)
_cell_measurement_reflns_used 7176
_cell_measurement_temperature 100(2)
_cell_measurement_theta_max 67
_cell_measurement_theta_min 4
_cell_volume 4206.86(16)
_computing_cell_refinement 'SAINT v7.23A (Bruker, 2005)'
_computing_data_collection 'APEX2 v2.1-4 (Bruker, 2007)'
_computing_data_reduction 'SADABS-2004/1 (Bruker, 2005)'
_computing_molecular_graphics 'XP v5.1 (Bruker, 1998)'
_computing_publication_material 'XCIF v6.12 (Bruker, 2001)'
_computing_structure_refinement 'SHELXL-97 v.97-2 (Sheldrick, 1993-1997)'
_computing_structure_solution 'XS/SHELXTL v6.12 (Bruker, 2001)'
_diffrn_ambient_temperature 100(2)
_diffrn_measured_fraction_theta_full 0.980
_diffrn_measured_fraction_theta_max 0.980
_diffrn_measurement_device_type 'Bruker APEX2 CCD detector'
_diffrn_measurement_method '\w scans'
_diffrn_radiation_monochromator graphite
_diffrn_radiation_source 'fine-focus sealed tube'
_diffrn_radiation_type CuK\a
_diffrn_radiation_wavelength 1.54178
_diffrn_reflns_av_R_equivalents 0.0199
_diffrn_reflns_av_sigmaI/netI 0.0133
_diffrn_reflns_limit_h_max 27
_diffrn_reflns_limit_h_min -29
_diffrn_reflns_limit_k_max 14
_diffrn_reflns_limit_k_min 0
_diffrn_reflns_limit_l_max 18
_diffrn_reflns_limit_l_min 0
_diffrn_reflns_number 17421
_diffrn_reflns_theta_full 67.85
_diffrn_reflns_theta_max 67.85
_diffrn_reflns_theta_min 3.83
_exptl_absorpt_coefficient_mu 11.611
_exptl_absorpt_correction_T_max 0.2748
_exptl_absorpt_correction_T_min 0.1143
_exptl_absorpt_correction_type numerical
_exptl_absorpt_process_details
;
Numerical (based on real shape of the crystal) absorption
correction followed by:
SADABS. Program for empirical absorption correction of
area-detector data. University of Goetingen. Germany.
Sheldrick, G. M. 1996
;
_exptl_crystal_colour 'pale yellow'
_exptl_crystal_density_diffrn 1.890
_exptl_crystal_density_method 'not measured'
_exptl_crystal_description block
_exptl_crystal_F_000 2320
_exptl_crystal_size_max 0.33
_exptl_crystal_size_mid 0.26
_exptl_crystal_size_min 0.15
_refine_diff_density_max 0.966
_refine_diff_density_min -0.559
_refine_diff_density_rms 0.076
_refine_ls_extinction_coef 0.000056(5)
_refine_ls_extinction_expression Fc^*^=kFc[1+0.001xFc^2^\l^3^/sin(2\q)]^-1/4^
_refine_ls_extinction_method SHELXL
_refine_ls_goodness_of_fit_ref 1.002
_refine_ls_hydrogen_treatment constr
_refine_ls_matrix_type full
_refine_ls_number_parameters 292
_refine_ls_number_reflns 3759
_refine_ls_number_restraints 0
_refine_ls_restrained_S_all 1.002
_refine_ls_R_factor_all 0.0173
_refine_ls_R_factor_gt 0.0172
_refine_ls_shift/su_max 0.003
_refine_ls_shift/su_mean 0.000
_refine_ls_structure_factor_coef Fsqd
_refine_ls_weighting_details 'calc w=1/[\s^2^(Fo^2^)+(0.0335P)^2^+11.2534P] where P=(Fo^2^+2Fc^2^)/3'
_refine_ls_weighting_scheme calc
_refine_ls_wR_factor_gt 0.0489
_refine_ls_wR_factor_ref 0.0490
_reflns_number_gt 3725
_reflns_number_total 3759
_reflns_threshold_expression >2sigma(I)
_cod_data_source_file c001344g.txt
_cod_data_source_block LReCO3_3
_cod_original_sg_symbol_H-M 'C 2/c'
_cod_database_code 7025508

loop_
_symmetry_equiv_pos_as_xyz
'x, y, z'
'-x, y, -z+1/2'
'x+1/2, y+1/2, z'
'-x+1/2, y+1/2, -z+1/2'
'-x, -y, -z'
'x, -y, z-1/2'
'-x+1/2, -y+1/2, -z'
'x+1/2, -y+1/2, z-1/2'

loop_
_atom_site_label
_atom_site_type_symbol
_atom_site_fract_x
_atom_site_fract_y
_atom_site_fract_z
_atom_site_U_iso_or_equiv
_atom_site_adp_type
_atom_site_occupancy
_atom_site_symmetry_multiplicity
_atom_site_calc_flag
_atom_site_refinement_flags
Re1 Re 0.127713(4) 0.732980(9) 0.159344(7) 0.01345(6) Uani 1 1 d .
O1 O 0.20809(8) 0.68206(16) 0.35759(12) 0.0240(4) Uani 1 1 d .
O2 O 0.20872(8) 0.92567(16) 0.14834(13) 0.0229(4) Uani 1 1 d .
O3 O 0.05877(9) 0.90846(17) 0.22766(14) 0.0276(4) Uani 1 1 d .
N21 N 0.17137(9) 0.60774(18) 0.10655(14) 0.0171(4) Uani 1 1 d .
N22 N 0.17021(9) 0.60579(18) 0.01747(14) 0.0174(4) Uani 1 1 d .
N11 N 0.06796(9) 0.59684(18) 0.15716(14) 0.0170(4) Uani 1 1 d .
N12 N 0.01148(9) 0.60032(18) 0.09929(14) 0.0171(4) Uani 1 1 d .
N1 N 0.07180(10) 0.73723(17) 0.01595(15) 0.0153(4) Uani 1 1 d .
C21 C 0.19966(11) 0.5142(2) 0.14618(19) 0.0220(5) Uani 1 1 d .
H21 H 0.2073 0.4936 0.2089 0.026 Uiso 1 1 calc R
C22 C 0.21636(12) 0.4513(2) 0.08352(19) 0.0253(6) Uani 1 1 d .
H22 H 0.2368 0.3816 0.0943 0.030 Uiso 1 1 calc R
C23 C 0.19705(12) 0.5115(2) 0.00279(19) 0.0244(6) Uani 1 1 d .
H23 H 0.2017 0.4907 -0.0538 0.029 Uiso 1 1 calc R
C32 C 0.14634(10) 0.6940(2) -0.04877(17) 0.0168(5) Uani 1 1 d .
C33 C 0.17426(11) 0.7112(2) -0.11222(19) 0.0187(5) Uani 1 1 d .
H33 H 0.2110 0.6770 -0.1017 0.022 Uiso 1 1 calc R
C34 C 0.15000(12) 0.7770(2) -0.19041(19) 0.0190(5) Uani 1 1 d .
C35 C 0.09608(11) 0.8250(2) -0.20250(17) 0.0193(5) Uani 1 1 d .
H35 H 0.0771 0.8672 -0.2570 0.023 Uiso 1 1 calc R
C36 C 0.06939(11) 0.8128(2) -0.13745(17) 0.0182(5) Uani 1 1 d .
H36 H 0.0329 0.8481 -0.1487 0.022 Uiso 1 1 calc R
C31 C 0.09393(11) 0.7500(2) -0.05456(19) 0.0158(5) Uani 1 1 d .
C37 C 0.17960(12) 0.7943(3) -0.2606(2) 0.0264(6) Uani 1 1 d .
H37A H 0.2195 0.7658 -0.2356 0.040 Uiso 1 1 calc R
H37B H 0.1802 0.8749 -0.2744 0.040 Uiso 1 1 calc R
H37C H 0.1584 0.7532 -0.3175 0.040 Uiso 1 1 calc R
C11 C 0.07557(11) 0.4930(2) 0.19361(17) 0.0199(5) Uani 1 1 d .
H11 H 0.1109 0.4660 0.2370 0.024 Uiso 1 1 calc R
C12 C 0.02476(12) 0.4298(2) 0.15947(18) 0.0222(5) Uani 1 1 d .
H12 H 0.0189 0.3539 0.1742 0.027 Uiso 1 1 calc R
C13 C -0.01485(11) 0.5005(2) 0.10014(18) 0.0209(5) Uani 1 1 d .
H13 H -0.0540 0.4825 0.0656 0.025 Uiso 1 1 calc R
C2 C -0.01453(11) 0.7023(2) 0.05337(17) 0.0171(5) Uani 1 1 d .
C3 C -0.06804(13) 0.7319(2) 0.0583(2) 0.0199(6) Uani 1 1 d .
H3 H -0.0856 0.6849 0.0911 0.024 Uiso 1 1 calc R
C4 C -0.09637(11) 0.8296(2) 0.01579(17) 0.0206(5) Uani 1 1 d .
C5 C -0.06832(11) 0.8959(2) -0.02981(17) 0.0196(5) Uani 1 1 d .
H5 H -0.0868 0.9627 -0.0599 0.024 Uiso 1 1 calc R
C6 C -0.01418(10) 0.8681(2) -0.03311(16) 0.0167(5) Uani 1 1 d .
H6 H 0.0037 0.9173 -0.0641 0.020 Uiso 1 1 calc R
C1 C 0.01491(11) 0.7694(2) 0.00808(18) 0.0155(5) Uani 1 1 d .
C7 C -0.15399(12) 0.8646(3) 0.0227(2) 0.0285(6) Uani 1 1 d .
H7A H -0.1751 0.9117 -0.0305 0.043 Uiso 1 1 calc R
H7B H -0.1473 0.9075 0.0799 0.043 Uiso 1 1 calc R
H7C H -0.1769 0.7971 0.0234 0.043 Uiso 1 1 calc R
C41 C 0.17726(11) 0.7043(2) 0.28380(18) 0.0176(5) Uani 1 1 d .
C42 C 0.17858(10) 0.8530(2) 0.15160(17) 0.0170(5) Uani 1 1 d .
C43 C 0.08384(11) 0.8428(2) 0.20264(17) 0.0193(5) Uani 1 1 d .

loop_
_atom_site_aniso_label
_atom_site_aniso_U_11
_atom_site_aniso_U_22
_atom_site_aniso_U_33
_atom_site_aniso_U_23
_atom_site_aniso_U_13
_atom_site_aniso_U_12
Re1 0.01358(8) 0.01287(9) 0.01284(9) -0.00058(3) 0.00320(5) 0.00030(3)
O1 0.0250(9) 0.0269(10) 0.0172(9) 0.0027(8) 0.0036(8) 0.0012(8)
O2 0.0211(9) 0.0200(9) 0.0263(10) 0.0010(8) 0.0065(8) -0.0032(8)
O3 0.0300(10) 0.0233(10) 0.0332(11) -0.0077(8) 0.0156(9) 0.0024(8)
N21 0.0181(10) 0.0178(10) 0.0138(10) 0.0002(8) 0.0035(8) 0.0028(8)
N22 0.0183(10) 0.0186(10) 0.0158(10) 0.0008(8) 0.0067(8) 0.0032(8)
N11 0.0181(10) 0.0161(10) 0.0152(10) -0.0008(8) 0.0038(8) -0.0013(8)
N12 0.0168(10) 0.0154(10) 0.0186(10) -0.0009(8) 0.0057(8) -0.0016(8)
N1 0.0151(11) 0.0175(11) 0.0118(11) -0.0001(7) 0.0027(9) 0.0013(8)
C21 0.0226(13) 0.0217(13) 0.0209(13) 0.0045(11) 0.0062(10) 0.0069(11)
C22 0.0283(14) 0.0219(13) 0.0277(14) 0.0050(11) 0.0122(11) 0.0106(11)
C23 0.0287(14) 0.0247(14) 0.0219(13) 0.0004(11) 0.0116(11) 0.0080(11)
C32 0.0171(12) 0.0164(12) 0.0161(12) -0.0002(10) 0.0049(9) 0.0020(10)
C33 0.0170(12) 0.0207(12) 0.0182(13) 0.0002(10) 0.0057(10) 0.0019(10)
C34 0.0215(13) 0.0186(13) 0.0170(13) -0.0014(9) 0.0067(11) -0.0041(10)
C35 0.0201(12) 0.0192(12) 0.0158(12) 0.0029(10) 0.0025(10) 0.0000(10)
C36 0.0157(11) 0.0200(13) 0.0172(12) 0.0017(10) 0.0035(9) 0.0025(10)
C31 0.0128(12) 0.0133(10) 0.0200(14) -0.0022(9) 0.0040(11) -0.0027(9)
C37 0.0224(14) 0.0348(15) 0.0242(14) 0.0085(13) 0.0110(12) 0.0024(12)
C11 0.0246(13) 0.0168(12) 0.0183(12) 0.0024(10) 0.0074(10) 0.0016(10)
C12 0.0295(14) 0.0162(12) 0.0229(13) -0.0002(10) 0.0114(11) -0.0018(10)
C13 0.0236(13) 0.0189(12) 0.0226(13) -0.0025(10) 0.0110(10) -0.0060(10)
C2 0.0160(12) 0.0163(11) 0.0157(12) -0.0008(10) 0.0014(9) 0.0008(10)
C3 0.0159(13) 0.0239(15) 0.0192(14) 0.0005(10) 0.0052(11) -0.0031(10)
C4 0.0154(12) 0.0260(13) 0.0188(12) -0.0011(10) 0.0040(10) 0.0022(10)
C5 0.0187(12) 0.0188(12) 0.0180(12) 0.0001(10) 0.0021(10) 0.0026(10)
C6 0.0168(12) 0.0175(12) 0.0155(11) -0.0008(9) 0.0050(9) -0.0007(9)
C1 0.0136(12) 0.0174(13) 0.0142(12) -0.0046(9) 0.0032(10) -0.0019(9)
C7 0.0192(13) 0.0372(16) 0.0298(15) 0.0064(12) 0.0095(11) 0.0061(12)
C41 0.0173(12) 0.0158(11) 0.0199(13) -0.0017(10) 0.0069(11) -0.0012(10)
C42 0.0170(12) 0.0180(13) 0.0153(12) 0.0005(10) 0.0045(9) 0.0030(10)
C43 0.0184(12) 0.0191(13) 0.0179(12) -0.0011(10) 0.0032(10) -0.0035(10)

loop_
_atom_type_symbol
_atom_type_description
_atom_type_scat_dispersion_real
_atom_type_scat_dispersion_imag
_atom_type_scat_source
C C 0.0181 0.0091 'International Tables Vol C Tables 4.2.6.8 and 6.1.1.4'
H H 0.0000 0.0000 'International Tables Vol C Tables 4.2.6.8 and 6.1.1.4'
N N 0.0311 0.0180 'International Tables Vol C Tables 4.2.6.8 and 6.1.1.4'
O O 0.0492 0.0322 'International Tables Vol C Tables 4.2.6.8 and 6.1.1.4'
Re Re -5.2083 5.8923 'International Tables Vol C Tables 4.2.6.8 and 6.1.1.4'

loop_
_geom_angle_atom_site_label_1
_geom_angle_atom_site_label_2
_geom_angle_atom_site_label_3
_geom_angle
C41 Re1 C42 89.47(11)
C41 Re1 C43 90.64(11)
C42 Re1 C43 88.61(11)
C41 Re1 N21 91.65(10)
C42 Re1 N21 93.83(9)
C43 Re1 N21 176.66(9)
C41 Re1 N1 171.08(9)
C42 Re1 N1 96.71(9)
C43 Re1 N1 95.90(9)
N21 Re1 N1 81.57(8)
C41 Re1 N11 94.40(10)
C42 Re1 N11 175.83(9)
C43 Re1 N11 92.88(9)
N21 Re1 N11 84.53(8)
N1 Re1 N11 79.26(8)
C21 N21 N22 105.8(2)
C21 N21 Re1 130.34(18)
N22 N21 Re1 123.59(15)
C23 N22 N21 109.8(2)
C23 N22 C32 125.7(2)
N21 N22 C32 124.4(2)
C11 N11 N12 105.4(2)
C11 N11 Re1 132.81(18)
N12 N11 Re1 121.07(15)
C13 N12 N11 110.4(2)
C13 N12 C2 127.5(2)
N11 N12 C2 121.8(2)
C31 N1 C1 123.3(2)
C31 N1 Re1 121.51(17)
C1 N1 Re1 110.80(16)
N21 C21 C22 111.0(2)
N21 C21 H21 124.5
C22 C21 H21 124.5
C23 C22 C21 105.0(2)
C23 C22 H22 127.5
C21 C22 H22 127.5
N22 C23 C22 108.3(2)
N22 C23 H23 125.9
C22 C23 H23 125.9
C33 C32 C31 122.9(2)
C33 C32 N22 115.3(2)
C31 C32 N22 121.5(2)
C34 C33 C32 121.7(2)
C34 C33 H33 119.1
C32 C33 H33 119.1
C33 C34 C35 116.7(2)
C33 C34 C37 122.0(2)
C35 C34 C37 121.3(2)
C36 C35 C34 121.8(2)
C36 C35 H35 119.1
C34 C35 H35 119.1
C35 C36 C31 123.1(2)
C35 C36 H36 118.4
C31 C36 H36 118.4
N1 C31 C36 127.2(2)
N1 C31 C32 119.5(2)
C36 C31 C32 113.3(2)
C34 C37 H37A 109.5
C34 C37 H37B 109.5
H37A C37 H37B 109.5
C34 C37 H37C 109.5
H37A C37 H37C 109.5
H37B C37 H37C 109.5
N11 C11 C12 111.0(2)
N11 C11 H11 124.5
C12 C11 H11 124.5
C13 C12 C11 105.1(2)
C13 C12 H12 127.4
C11 C12 H12 127.4
N12 C13 C12 108.0(2)
N12 C13 H13 126.0
C12 C13 H13 126.0
C3 C2 C1 122.8(2)
C3 C2 N12 117.1(2)
C1 C2 N12 120.1(2)
C2 C3 C4 120.9(3)
C2 C3 H3 119.5
C4 C3 H3 119.5
C5 C4 C3 117.0(2)
C5 C4 C7 121.5(2)
C3 C4 C7 121.5(2)
C4 C5 C6 122.3(2)
C4 C5 H5 118.8
C6 C5 H5 118.8
C5 C6 C1 121.7(2)
C5 C6 H6 119.1
C1 C6 H6 119.1
C6 C1 C2 115.2(2)
C6 C1 N1 126.7(2)
C2 C1 N1 117.8(2)
C4 C7 H7A 109.5
C4 C7 H7B 109.5
H7A C7 H7B 109.5
C4 C7 H7C 109.5
H7A C7 H7C 109.5
H7B C7 H7C 109.5
O1 C41 Re1 176.6(2)
O2 C42 Re1 178.7(2)
O3 C43 Re1 178.8(2)

loop_
_geom_bond_atom_site_label_1
_geom_bond_atom_site_label_2
_geom_bond_distance
Re1 C41 1.914(3)
Re1 C42 1.923(3)
Re1 C43 1.948(3)
Re1 N21 2.148(2)
Re1 N1 2.163(2)
Re1 N11 2.173(2)
O1 C41 1.158(3)
O2 C42 1.148(3)
O3 C43 1.138(3)
N21 C21 1.338(3)
N21 N22 1.363(3)
N22 C23 1.355(3)
N22 C32 1.436(3)
N11 C11 1.338(3)
N11 N12 1.367(3)
N12 C13 1.350(3)
N12 C2 1.433(3)
N1 C31 1.380(4)
N1 C1 1.413(3)
C21 C22 1.389(4)
C21 H21 0.9500
C22 C23 1.369(4)
C22 H22 0.9500
C23 H23 0.9500
C32 C33 1.389(4)
C32 C31 1.423(4)
C33 C34 1.385(4)
C33 H33 0.9500
C34 C35 1.393(4)
C34 C37 1.511(4)
C35 C36 1.381(4)
C35 H35 0.9500
C36 C31 1.420(4)
C36 H36 0.9500
C37 H37A 0.9800
C37 H37B 0.9800
C37 H37C 0.9800
C11 C12 1.394(4)
C11 H11 0.9500
C12 C13 1.368(4)
C12 H12 0.9500
C13 H13 0.9500
C2 C3 1.387(4)
C2 C1 1.410(4)
C3 C4 1.392(4)
C3 H3 0.9500
C4 C5 1.384(4)
C4 C7 1.513(3)
C5 C6 1.388(4)
C5 H5 0.9500
C6 C1 1.403(3)
C6 H6 0.9500
C7 H7A 0.9800
C7 H7B 0.9800
C7 H7C 0.9800

loop_
_geom_torsion_atom_site_label_1
_geom_torsion_atom_site_label_2
_geom_torsion_atom_site_label_3
_geom_torsion_atom_site_label_4
_geom_torsion
C41 Re1 N21 C21 27.9(2)
C42 Re1 N21 C21 117.4(2)
C43 Re1 N21 C21 -105.6(16)
N1 Re1 N21 C21 -146.3(2)
N11 Re1 N21 C21 -66.4(2)
C41 Re1 N21 N22 -158.55(19)
C42 Re1 N21 N22 -68.97(19)
C43 Re1 N21 N22 68.0(16)
N1 Re1 N21 N22 27.27(18)
N11 Re1 N21 N22 107.18(19)
C21 N21 N22 C23 0.6(3)
Re1 N21 N22 C23 -174.36(17)
C21 N21 N22 C32 -176.7(2)
Re1 N21 N22 C32 8.3(3)
C41 Re1 N11 C11 -37.0(2)
C42 Re1 N11 C11 121.3(12)
C43 Re1 N11 C11 -127.8(2)
N21 Re1 N11 C11 54.3(2)
N1 Re1 N11 C11 136.7(2)
C41 Re1 N11 N12 154.53(18)
C42 Re1 N11 N12 -47.2(13)
C43 Re1 N11 N12 63.66(18)
N21 Re1 N11 N12 -114.23(17)
N1 Re1 N11 N12 -31.80(17)
C11 N11 N12 C13 -0.2(3)
Re1 N11 N12 C13 171.08(16)
C11 N11 N12 C2 174.4(2)
Re1 N11 N12 C2 -14.3(3)
C41 Re1 N1 C31 -91.9(6)
C42 Re1 N1 C31 41.79(19)
C43 Re1 N1 C31 131.08(19)
N21 Re1 N1 C31 -51.11(18)
N11 Re1 N1 C31 -137.10(19)
C41 Re1 N1 C1 110.9(6)
C42 Re1 N1 C1 -115.44(16)
C43 Re1 N1 C1 -26.15(17)
N21 Re1 N1 C1 151.66(16)
N11 Re1 N1 C1 65.68(16)
N22 N21 C21 C22 -0.5(3)
Re1 N21 C21 C22 173.93(18)
N21 C21 C22 C23 0.3(3)
N21 N22 C23 C22 -0.4(3)
C32 N22 C23 C22 176.8(2)
C21 C22 C23 N22 0.1(3)
C23 N22 C32 C33 -30.6(4)
N21 N22 C32 C33 146.3(2)
C23 N22 C32 C31 142.6(3)
N21 N22 C32 C31 -40.5(4)
C31 C32 C33 C34 -5.8(4)
N22 C32 C33 C34 167.3(2)
C32 C33 C34 C35 -0.2(4)
C32 C33 C34 C37 -178.8(3)
C33 C34 C35 C36 3.4(4)
C37 C34 C35 C36 -178.0(3)
C34 C35 C36 C31 -0.9(4)
C1 N1 C31 C36 12.0(4)
Re1 N1 C31 C36 -142.4(2)
C1 N1 C31 C32 -166.4(2)
Re1 N1 C31 C32 39.2(3)
C35 C36 C31 N1 177.0(2)
C35 C36 C31 C32 -4.6(4)
C33 C32 C31 N1 -173.6(2)
N22 C32 C31 N1 13.7(4)
C33 C32 C31 C36 7.8(4)
N22 C32 C31 C36 -164.9(2)
N12 N11 C11 C12 0.3(3)
Re1 N11 C11 C12 -169.49(17)
N11 C11 C12 C13 -0.3(3)
N11 N12 C13 C12 0.0(3)
C2 N12 C13 C12 -174.2(2)
C11 C12 C13 N12 0.2(3)
C13 N12 C2 C3 42.3(4)
N11 N12 C2 C3 -131.3(2)
C13 N12 C2 C1 -139.5(3)
N11 N12 C2 C1 46.9(3)
C1 C2 C3 C4 1.8(4)
N12 C2 C3 C4 179.9(2)
C2 C3 C4 C5 -1.0(4)
C2 C3 C4 C7 -178.4(3)
C3 C4 C5 C6 -0.6(4)
C7 C4 C5 C6 176.8(2)
C4 C5 C6 C1 1.5(4)
C5 C6 C1 C2 -0.7(4)
C5 C6 C1 N1 -174.3(2)
C3 C2 C1 C6 -0.9(4)
N12 C2 C1 C6 -179.0(2)
C3 C2 C1 N1 173.3(2)
N12 C2 C1 N1 -4.8(3)
C31 N1 C1 C6 -41.9(4)
Re1 N1 C1 C6 114.8(2)
C31 N1 C1 C2 144.7(2)
Re1 N1 C1 C2 -58.6(2)
C42 Re1 C41 O1 -109(4)
C43 Re1 C41 O1 162(4)
N21 Re1 C41 O1 -15(4)
N1 Re1 C41 O1 25(4)
N11 Re1 C41 O1 70(4)
C41 Re1 C42 O2 -62(11)
C43 Re1 C42 O2 29(11)
N21 Re1 C42 O2 -153(11)
N1 Re1 C42 O2 125(11)
N11 Re1 C42 O2 140(10)
C41 Re1 C43 O3 96(13)
C42 Re1 C43 O3 6(13)
N21 Re1 C43 O3 -131(12)
N1 Re1 C43 O3 -90(13)
N11 Re1 C43 O3 -170(100)
